data_7224019
loop_
_publ_author_name
'Maurya, Mannar R.'
'Saini, Neeraj'
'Avecilla, Fernando'

_publ_section_title
;
 Study of temperature dependent three components dynamic covalent assembly
 via Hantzsch reaction catalyzed by dioxido- and
 oxidoperoxidomolybdenum(VI) complexes under solvent free condition
;
_journal_name_full 'RSC Adv.'
_journal_paper_doi 10.1039/C5RA24791H
_journal_year 2016
_chemical_formula_moiety 'C20 H20 Mo N4 O6'
_chemical_formula_sum 'C20 H20 Mo N4 O6'
_chemical_formula_weight 508.34
_chemical_name_systematic
; 
 ? 
;
_space_group_IT_number 14
_symmetry_cell_setting monoclinic
_symmetry_space_group_name_Hall '-P 2ybc'
_symmetry_space_group_name_H-M 'P 1 21/c 1'
_atom_sites_solution_hydrogens geom
_atom_sites_solution_primary direct
_atom_sites_solution_secondary difmap
_audit_creation_method SHELXL-97
_audit_update_record
;
2015-11-10 deposited with the CCDC.
2016-01-21 downloaded from the CCDC.
;
_cell_angle_alpha 90.00
_cell_angle_beta 94.512(3)
_cell_angle_gamma 90.00
_cell_formula_units_Z 4
_cell_length_a 7.6247(4)
_cell_length_b 17.1429(9)
_cell_length_c 15.4107(10)
_cell_measurement_reflns_used 7966
_cell_measurement_temperature 293(2)
_cell_measurement_theta_max 57.636
_cell_measurement_theta_min 5.303
_cell_volume 2008.1(2)
_computing_cell_refinement 'SAINT V7.68A (Bruker: Madison, 2009 ) in Apex2 suite'
_computing_data_collection 'Apex2, Bruker Instrument Service v2010, 1-2'
_computing_data_reduction 'SAINT and XPREP Version 2008/2 (Sheldrick, Bruker AXS Inc.)'
_computing_molecular_graphics 'Bruker SHELXTL'
_computing_publication_material 'Bruker SHELXTL'
_computing_structure_refinement 'XL V2008/4 (G. M. Sheldrick, Acta Cryst. (2008). A64, 112-122)'
_computing_structure_solution 'XS V2008/1 (G. M. Sheldrick, Acta Cryst. (2008). A64, 112-122)'
_diffrn_ambient_temperature 293(2)
_diffrn_measured_fraction_theta_full 0.845
_diffrn_measured_fraction_theta_max 0.732
_diffrn_measurement_device_type 'CCD area detector'
_diffrn_measurement_method 'phi and omega scans'
_diffrn_radiation_monochromator graphite
_diffrn_radiation_source 'fine-focus sealed tube'
_diffrn_radiation_type MoK\a
_diffrn_radiation_wavelength 0.71073
_diffrn_reflns_av_R_equivalents 0.0240
_diffrn_reflns_av_unetI/netI 0.0470
_diffrn_reflns_limit_h_max 8
_diffrn_reflns_limit_h_min -9
_diffrn_reflns_limit_k_max 24
_diffrn_reflns_limit_k_min -20
_diffrn_reflns_limit_l_max 13
_diffrn_reflns_limit_l_min -22
_diffrn_reflns_number 7803
_diffrn_reflns_theta_full 25.00
_diffrn_reflns_theta_max 31.15
_diffrn_reflns_theta_min 1.78
_exptl_absorpt_coefficient_mu 0.700
_exptl_absorpt_correction_T_max 0.9333
_exptl_absorpt_correction_T_min 0.8174
_exptl_absorpt_correction_type multi-scan
_exptl_absorpt_process_details SADABS
_exptl_crystal_colour yellow
_exptl_crystal_density_diffrn 1.681
_exptl_crystal_density_method 'not measured'
_exptl_crystal_description block
_exptl_crystal_F_000 1032
_exptl_crystal_size_max 0.30
_exptl_crystal_size_mid 0.20
_exptl_crystal_size_min 0.10
_refine_diff_density_max 0.502
_refine_diff_density_min -0.689
_refine_diff_density_rms 0.088
_refine_ls_extinction_method none
_refine_ls_goodness_of_fit_ref 1.047
_refine_ls_hydrogen_treatment mixed
_refine_ls_matrix_type full
_refine_ls_number_parameters 327
_refine_ls_number_reflns 4749
_refine_ls_number_restraints 0
_refine_ls_restrained_S_all 1.047
_refine_ls_R_factor_all 0.0575
_refine_ls_R_factor_gt 0.0396
_refine_ls_shift/su_max 0.001
_refine_ls_shift/su_mean 0.000
_refine_ls_structure_factor_coef Fsqd
_refine_ls_weighting_details 'calc w=1/[\s^2^(Fo^2^)+(0.0402P)^2^+2.1069P] where P=(Fo^2^+2Fc^2^)/3'
_refine_ls_weighting_scheme calc
_refine_ls_wR_factor_gt 0.0902
_refine_ls_wR_factor_ref 0.1047
_reflns_number_gt 3635
_reflns_number_total 4749
_reflns_threshold_expression >2sigma(I)
_cod_data_source_file c5ra24791h2.cif
_cod_data_source_block compound5
_cod_depositor_comments
;
The following automatic conversions were performed:

'_symmetry_cell_setting' value 'Monoclinic' changed to 'monoclinic'
according to
/usr/data/users/saulius/crontab/automatic-downloads/rss-feeds/RSC/lib/dictionaries/cif_core.dic
dictionary named 'cif_core.dic' version 2.4.2 from 2011-04-26.

Automatic conversion script
Id: cif_fix_values 4268 2015-11-12 08:31:59Z antanas 
;
_cod_original_sg_symbol_Hall -P2ybc
_cod_original_sg_symbol_H-M P2(1)/c
_cod_database_code 7224019

loop_
_symmetry_equiv_pos_as_xyz
'x, y, z'
'-x, y+1/2, -z+1/2'
'-x, -y, -z'
'x, -y-1/2, z-1/2'

loop_
_atom_site_label
_atom_site_type_symbol
_atom_site_fract_x
_atom_site_fract_y
_atom_site_fract_z
_atom_site_U_iso_or_equiv
_atom_site_adp_type
_atom_site_occupancy
_atom_site_symmetry_multiplicity
_atom_site_calc_flag
_atom_site_refinement_flags
Mo1 Mo 0.59253(4) 0.110385(16) 0.211977(17) 0.02794(11) Uani 1 1 d .
O1 O 0.4055(4) 0.08823(18) 0.2563(2) 0.0530(7) Uani 1 1 d .
N1 N 0.7834(4) 0.20837(15) 0.45152(16) 0.0285(6) Uani 1 1 d .
C1 C 0.7268(4) 0.20433(18) 0.36595(19) 0.0260(7) Uani 1 1 d .
N2 N 0.7860(4) 0.28487(15) 0.47954(17) 0.0295(6) Uani 1 1 d .
O2 O 0.7352(4) 0.02104(16) 0.2331(2) 0.0572(8) Uani 1 1 d .
C2 C 0.6820(4) 0.27939(17) 0.33768(19) 0.0246(7) Uani 1 1 d .
O3 O 0.6481(4) 0.01756(17) 0.1543(2) 0.0621(9) Uani 1 1 d .
N3 N 0.5483(4) 0.23766(16) 0.20122(16) 0.0284(6) Uani 1 1 d .
C3 C 0.7272(4) 0.32771(19) 0.4120(2) 0.0275(7) Uani 1 1 d .
O4 O 0.4842(3) 0.13016(13) 0.09195(15) 0.0349(6) Uani 1 1 d .
N4 N 0.4564(4) 0.25998(16) 0.12267(17) 0.0331(7) Uani 1 1 d .
C4 C 0.7196(6) 0.4140(2) 0.4230(2) 0.0411(9) Uani 1 1 d .
H4A H 0.7534 0.4272 0.4825 0.062 Uiso 1 1 calc R
H4B H 0.6019 0.4319 0.4078 0.062 Uiso 1 1 calc R
H4C H 0.7986 0.4384 0.3858 0.062 Uiso 1 1 calc R
O5 O 0.7314(4) 0.13902(14) 0.32306(14) 0.0371(6) Uani 1 1 d .
C5 C 0.5977(4) 0.29616(18) 0.2535(2) 0.0252(7) Uani 1 1 d .
O6 O 0.8413(3) 0.15756(16) 0.14916(17) 0.0349(6) Uani 1 1 d .
H6O H 0.821(6) 0.181(3) 0.115(3) 0.043(14) Uiso 1 1 d .
C6 C 0.5632(6) 0.37813(19) 0.2255(2) 0.0395(9) Uani 1 1 d .
H6A H 0.5629 0.3816 0.1633 0.059 Uiso 1 1 calc R
H6B H 0.6536 0.4114 0.2520 0.059 Uiso 1 1 calc R
H6C H 0.4510 0.3944 0.2432 0.059 Uiso 1 1 calc R
C7 C 0.4272(4) 0.20139(19) 0.0715(2) 0.0292(7) Uani 1 1 d .
C8 C 0.3278(4) 0.2108(2) -0.0137(2) 0.0285(7) Uani 1 1 d .
C9 C 0.2635(5) 0.1457(2) -0.0596(2) 0.0368(9) Uani 1 1 d .
H9 H 0.282(4) 0.1003(19) -0.040(2) 0.022(9) Uiso 1 1 d .
C10 C 0.1690(5) 0.1546(2) -0.1392(2) 0.0416(9) Uani 1 1 d .
H10 H 0.115(5) 0.113(2) -0.166(3) 0.045(12) Uiso 1 1 d .
C11 C 0.1371(5) 0.2275(3) -0.1737(2) 0.0419(10) Uani 1 1 d .
H11 H 0.091(6) 0.236(3) -0.222(3) 0.070(15) Uiso 1 1 d .
C12 C 0.2008(5) 0.2926(3) -0.1286(2) 0.0428(9) Uani 1 1 d .
H12 H 0.185(6) 0.341(3) -0.146(3) 0.063(14) Uiso 1 1 d .
C13 C 0.2957(5) 0.2845(2) -0.0489(2) 0.0383(9) Uani 1 1 d .
H13 H 0.343(5) 0.330(2) -0.017(3) 0.046(11) Uiso 1 1 d .
C14 C 0.8338(5) 0.14626(19) 0.50943(19) 0.0293(7) Uani 1 1 d .
C15 C 0.9714(5) 0.1558(2) 0.5720(2) 0.0363(9) Uani 1 1 d .
H15 H 1.027(5) 0.193(2) 0.572(2) 0.022(10) Uiso 1 1 d .
C16 C 1.0229(6) 0.0950(3) 0.6261(3) 0.0474(11) Uani 1 1 d .
H16 H 1.114(6) 0.102(2) 0.655(3) 0.045(12) Uiso 1 1 d .
C17 C 0.9361(7) 0.0249(3) 0.6198(3) 0.0532(12) Uani 1 1 d .
H17 H 0.969(6) -0.017(3) 0.649(3) 0.057(13) Uiso 1 1 d .
C18 C 0.7975(7) 0.0153(3) 0.5576(3) 0.0513(11) Uani 1 1 d .
H18 H 0.740(6) -0.026(3) 0.556(3) 0.049(13) Uiso 1 1 d .
C19 C 0.7445(6) 0.0762(2) 0.5021(2) 0.0385(9) Uani 1 1 d .
H19 H 0.655(5) 0.069(2) 0.468(3) 0.042(11) Uiso 1 1 d .
C20 C 1.0048(6) 0.1171(3) 0.1485(3) 0.0539(11) Uani 1 1 d .
H20A H 1.0302 0.0913 0.2034 0.081 Uiso 1 1 calc R
H20B H 1.0969 0.1536 0.1392 0.081 Uiso 1 1 calc R
H20C H 0.9974 0.0791 0.1026 0.081 Uiso 1 1 calc R

loop_
_atom_site_aniso_label
_atom_site_aniso_U_11
_atom_site_aniso_U_22
_atom_site_aniso_U_33
_atom_site_aniso_U_23
_atom_site_aniso_U_13
_atom_site_aniso_U_12
Mo1 0.0347(2) 0.02323(14) 0.02513(15) -0.00006(10) -0.00208(12) 0.00230(12)
O1 0.0487(18) 0.0548(18) 0.0571(18) 0.0106(14) 0.0152(15) 0.0007(14)
N1 0.0383(16) 0.0246(13) 0.0219(13) -0.0012(10) -0.0020(12) 0.0007(11)
C1 0.0294(17) 0.0268(16) 0.0214(14) 0.0003(11) -0.0004(13) 0.0036(13)
N2 0.0392(17) 0.0247(14) 0.0241(13) -0.0040(10) -0.0001(12) -0.0013(12)
O2 0.071(2) 0.0352(16) 0.065(2) -0.0024(13) 0.0016(17) 0.0065(14)
C2 0.0287(17) 0.0231(15) 0.0221(14) 0.0007(11) 0.0021(13) 0.0002(12)
O3 0.073(2) 0.0392(17) 0.072(2) -0.0023(15) -0.0023(18) 0.0087(15)
N3 0.0345(16) 0.0281(14) 0.0220(13) 0.0001(10) -0.0024(12) 0.0059(11)
C3 0.0294(18) 0.0282(16) 0.0250(15) -0.0036(12) 0.0016(14) -0.0004(13)
O4 0.0440(15) 0.0283(12) 0.0304(12) -0.0021(9) -0.0098(11) 0.0049(10)
N4 0.0430(18) 0.0319(15) 0.0229(13) 0.0006(10) -0.0063(12) 0.0070(13)
C4 0.059(3) 0.0295(18) 0.0339(18) -0.0039(14) -0.0036(18) 0.0002(17)
O5 0.0589(17) 0.0259(12) 0.0248(11) -0.0028(9) -0.0070(11) 0.0099(11)
C5 0.0278(18) 0.0243(15) 0.0241(15) 0.0004(11) 0.0046(13) 0.0044(13)
O6 0.0365(15) 0.0394(15) 0.0287(13) 0.0085(11) 0.0026(11) 0.0033(11)
C6 0.061(3) 0.0251(17) 0.0317(18) 0.0007(12) -0.0025(17) 0.0063(16)
C7 0.0292(18) 0.0304(17) 0.0276(16) 0.0020(12) 0.0001(14) 0.0036(14)
C8 0.0280(18) 0.0340(18) 0.0236(15) 0.0002(12) 0.0027(14) 0.0038(14)
C9 0.042(2) 0.034(2) 0.0335(18) -0.0006(14) -0.0013(17) 0.0053(16)
C10 0.040(2) 0.050(2) 0.0321(19) -0.0095(16) -0.0078(17) 0.0023(18)
C11 0.042(2) 0.058(3) 0.0252(18) 0.0018(16) -0.0032(17) 0.0080(19)
C12 0.050(2) 0.044(2) 0.0325(19) 0.0100(16) -0.0047(17) 0.0056(19)
C13 0.047(2) 0.034(2) 0.0327(18) 0.0016(14) -0.0023(17) 0.0012(17)
C14 0.037(2) 0.0332(18) 0.0176(14) 0.0001(11) 0.0023(14) 0.0049(14)
C15 0.040(2) 0.038(2) 0.0303(18) 0.0030(14) -0.0003(16) -0.0010(18)
C16 0.051(3) 0.056(3) 0.0324(19) 0.0017(16) -0.0106(19) 0.014(2)
C17 0.078(3) 0.045(3) 0.035(2) 0.0121(17) -0.001(2) 0.019(2)
C18 0.072(3) 0.033(2) 0.048(2) 0.0084(17) 0.001(2) -0.005(2)
C19 0.048(2) 0.034(2) 0.0324(18) 0.0033(14) -0.0018(18) -0.0018(17)
C20 0.042(2) 0.068(3) 0.052(3) 0.012(2) 0.005(2) 0.014(2)

loop_
_atom_type_symbol
_atom_type_description
_atom_type_scat_dispersion_real
_atom_type_scat_dispersion_imag
_atom_type_scat_source
C C 0.0033 0.0016 'International Tables Vol C Tables 4.2.6.8 and 6.1.1.4'
H H 0.0000 0.0000 'International Tables Vol C Tables 4.2.6.8 and 6.1.1.4'
N N 0.0061 0.0033 'International Tables Vol C Tables 4.2.6.8 and 6.1.1.4'
O O 0.0106 0.0060 'International Tables Vol C Tables 4.2.6.8 and 6.1.1.4'
Mo Mo -1.6832 0.6857 'International Tables Vol C Tables 4.2.6.8 and 6.1.1.4'

loop_
_geom_angle_atom_site_label_1
_geom_angle_atom_site_label_2
_geom_angle_atom_site_label_3
_geom_angle
O1 Mo1 O3 103.36(15)
O1 Mo1 O2 104.06(14)
O3 Mo1 O2 41.51(12)
O1 Mo1 O4 96.50(13)
O3 Mo1 O4 78.36(12)
O2 Mo1 O4 119.19(12)
O1 Mo1 O5 96.71(14)
O3 Mo1 O5 119.11(12)
O2 Mo1 O5 78.06(12)
O4 Mo1 O5 154.68(10)
O1 Mo1 N3 97.16(13)
O3 Mo1 N3 146.62(12)
O2 Mo1 N3 153.34(12)
O4 Mo1 N3 73.33(9)
O5 Mo1 N3 83.66(9)
O1 Mo1 O6 172.79(12)
O3 Mo1 O6 82.95(12)
O2 Mo1 O6 82.95(12)
O4 Mo1 O6 81.23(10)
O5 Mo1 O6 82.97(10)
N3 Mo1 O6 75.64(10)
C1 N1 N2 110.4(2)
C1 N1 C14 128.4(3)
N2 N1 C14 121.2(2)
O5 C1 N1 121.2(3)
O5 C1 C2 130.7(3)
N1 C1 C2 108.0(3)
C3 N2 N1 106.6(2)
O3 O2 Mo1 69.06(18)
C1 C2 C5 123.4(3)
C1 C2 C3 104.3(3)
C5 C2 C3 132.2(3)
O2 O3 Mo1 69.43(18)
C5 N3 N4 114.7(3)
C5 N3 Mo1 131.9(2)
N4 N3 Mo1 113.35(19)
N2 C3 C2 110.7(3)
N2 C3 C4 118.4(3)
C2 C3 C4 130.9(3)
C7 O4 Mo1 118.74(19)
C7 N4 N3 111.5(3)
C3 C4 H4A 109.5
C3 C4 H4B 109.5
H4A C4 H4B 109.5
C3 C4 H4C 109.5
H4A C4 H4C 109.5
H4B C4 H4C 109.5
C1 O5 Mo1 127.69(19)
N3 C5 C2 119.1(3)
N3 C5 C6 120.4(3)
C2 C5 C6 120.6(3)
C20 O6 Mo1 124.9(2)
C20 O6 H6O 116(4)
Mo1 O6 H6O 113(4)
C5 C6 H6A 109.5
C5 C6 H6B 109.5
H6A C6 H6B 109.5
C5 C6 H6C 109.5
H6A C6 H6C 109.5
H6B C6 H6C 109.5
N4 C7 O4 122.5(3)
N4 C7 C8 120.9(3)
O4 C7 C8 116.7(3)
C13 C8 C9 119.2(3)
C13 C8 C7 120.7(3)
C9 C8 C7 120.1(3)
C10 C9 C8 120.2(4)
C10 C9 H9 119(2)
C8 C9 H9 121(2)
C11 C10 C9 120.5(4)
C11 C10 H10 118(3)
C9 C10 H10 121(3)
C10 C11 C12 119.8(3)
C10 C11 H11 124(4)
C12 C11 H11 116(4)
C11 C12 C13 120.2(4)
C11 C12 H12 125(3)
C13 C12 H12 114(3)
C12 C13 C8 120.2(4)
C12 C13 H13 121(2)
C8 C13 H13 119(2)
C15 C14 C19 120.3(3)
C15 C14 N1 120.2(3)
C19 C14 N1 119.5(3)
C16 C15 C14 120.0(4)
C16 C15 H15 120(3)
C14 C15 H15 120(3)
C17 C16 C15 120.6(4)
C17 C16 H16 125(3)
C15 C16 H16 114(3)
C16 C17 C18 119.6(4)
C16 C17 H17 125(3)
C18 C17 H17 115(3)
C17 C18 C19 120.5(4)
C17 C18 H18 120(3)
C19 C18 H18 119(3)
C14 C19 C18 119.1(4)
C14 C19 H19 124(3)
C18 C19 H19 117(3)
O6 C20 H20A 109.5
O6 C20 H20B 109.5
H20A C20 H20B 109.5
O6 C20 H20C 109.5
H20A C20 H20C 109.5
H20B C20 H20C 109.5

loop_
_geom_bond_atom_site_label_1
_geom_bond_atom_site_label_2
_geom_bond_distance
Mo1 O1 1.673(3)
Mo1 O3 1.887(3)
Mo1 O2 1.892(3)
Mo1 O4 1.994(2)
Mo1 O5 2.002(2)
Mo1 N3 2.212(3)
Mo1 O6 2.340(3)
N1 C1 1.357(4)
N1 N2 1.380(4)
N1 C14 1.423(4)
C1 O5 1.302(4)
C1 C2 1.393(4)
N2 C3 1.323(4)
O2 O3 1.339(4)
C2 C5 1.432(4)
C2 C3 1.434(4)
N3 C5 1.322(4)
N3 N4 1.403(3)
C3 C4 1.490(5)
O4 C7 1.326(4)
N4 C7 1.285(4)
C4 H4A 0.9600
C4 H4B 0.9600
C4 H4C 0.9600
C5 C6 1.487(4)
O6 C20 1.428(5)
O6 H6O 0.66(4)
C6 H6A 0.9600
C6 H6B 0.9600
C6 H6C 0.9600
C7 C8 1.473(4)
C8 C13 1.388(5)
C8 C9 1.389(5)
C9 C10 1.382(5)
C9 H9 0.84(3)
C10 C11 1.373(6)
C10 H10 0.91(4)
C11 C12 1.381(6)
C11 H11 0.81(5)
C12 C13 1.383(5)
C12 H12 0.88(5)
C13 H13 0.98(4)
C14 C15 1.377(5)
C14 C19 1.381(5)
C15 C16 1.374(5)
C15 H15 0.76(3)
C16 C17 1.372(7)
C16 H16 0.81(4)
C17 C18 1.379(6)
C17 H17 0.88(5)
C18 C19 1.390(5)
C18 H18 0.83(4)
C19 H19 0.84(4)
C20 H20A 0.9600
C20 H20B 0.9600
C20 H20C 0.9600

loop_
_geom_hbond_atom_site_label_D
_geom_hbond_atom_site_label_H
_geom_hbond_atom_site_label_A
_geom_hbond_distance_DH
_geom_hbond_distance_HA
_geom_hbond_distance_DA
_geom_hbond_angle_DHA
_geom_hbond_site_symmetry_A
O6 H6O N2 0.66(4) 2.17(4) 2.795(4) 158(5) 4_565

loop_
_geom_torsion_atom_site_label_1
_geom_torsion_atom_site_label_2
_geom_torsion_atom_site_label_3
_geom_torsion_atom_site_label_4
_geom_torsion
N2 N1 C1 O5 172.6(3)
C14 N1 C1 O5 -8.0(5)
N2 N1 C1 C2 -3.2(4)
C14 N1 C1 C2 176.2(3)
C1 N1 N2 C3 1.4(4)
C14 N1 N2 C3 -178.0(3)
O1 Mo1 O2 O3 94.4(2)
O4 Mo1 O2 O3 -11.5(2)
O5 Mo1 O2 O3 -171.6(2)
N3 Mo1 O2 O3 -123.9(3)
O6 Mo1 O2 O3 -87.3(2)
O5 C1 C2 C5 12.4(6)
N1 C1 C2 C5 -172.4(3)
O5 C1 C2 C3 -171.8(4)
N1 C1 C2 C3 3.4(4)
O1 Mo1 O3 O2 -96.2(2)
O4 Mo1 O3 O2 169.8(2)
O5 Mo1 O3 O2 9.4(2)
N3 Mo1 O3 O2 137.4(2)
O6 Mo1 O3 O2 87.3(2)
O1 Mo1 N3 C5 94.0(3)
O3 Mo1 N3 C5 -138.1(3)
O2 Mo1 N3 C5 -48.7(5)
O4 Mo1 N3 C5 -171.3(3)
O5 Mo1 N3 C5 -2.0(3)
O6 Mo1 N3 C5 -86.4(3)
O1 Mo1 N3 N4 -88.8(2)
O3 Mo1 N3 N4 39.0(3)
O2 Mo1 N3 N4 128.4(3)
O4 Mo1 N3 N4 5.9(2)
O5 Mo1 N3 N4 175.2(2)
O6 Mo1 N3 N4 90.8(2)
N1 N2 C3 C2 0.8(4)
N1 N2 C3 C4 -178.6(3)
C1 C2 C3 N2 -2.7(4)
C5 C2 C3 N2 172.7(3)
C1 C2 C3 C4 176.7(4)
C5 C2 C3 C4 -8.0(6)
O1 Mo1 O4 C7 88.5(3)
O3 Mo1 O4 C7 -169.1(3)
O2 Mo1 O4 C7 -161.4(2)
O5 Mo1 O4 C7 -32.6(4)
N3 Mo1 O4 C7 -7.0(2)
O6 Mo1 O4 C7 -84.6(2)
C5 N3 N4 C7 173.8(3)
Mo1 N3 N4 C7 -3.9(4)
N1 C1 O5 Mo1 159.4(2)
C2 C1 O5 Mo1 -26.0(5)
O1 Mo1 O5 C1 -79.6(3)
O3 Mo1 O5 C1 171.0(3)
O2 Mo1 O5 C1 177.4(3)
O4 Mo1 O5 C1 41.4(4)
N3 Mo1 O5 C1 16.9(3)
O6 Mo1 O5 C1 93.1(3)
N4 N3 C5 C2 175.9(3)
Mo1 N3 C5 C2 -6.9(5)
N4 N3 C5 C6 -3.1(5)
Mo1 N3 C5 C6 174.1(3)
C1 C2 C5 N3 4.7(5)
C3 C2 C5 N3 -169.9(3)
C1 C2 C5 C6 -176.3(3)
C3 C2 C5 C6 9.1(6)
O1 Mo1 O6 C20 163.1(10)
O3 Mo1 O6 C20 -45.5(3)
O2 Mo1 O6 C20 -3.6(3)
O4 Mo1 O6 C20 -124.7(3)
O5 Mo1 O6 C20 75.2(3)
N3 Mo1 O6 C20 160.4(3)
N3 N4 C7 O4 -2.0(5)
N3 N4 C7 C8 178.2(3)
Mo1 O4 C7 N4 7.9(5)
Mo1 O4 C7 C8 -172.3(2)
N4 C7 C8 C13 13.7(5)
O4 C7 C8 C13 -166.1(3)
N4 C7 C8 C9 -165.6(3)
O4 C7 C8 C9 14.6(5)
C13 C8 C9 C10 0.1(6)
C7 C8 C9 C10 179.5(3)
C8 C9 C10 C11 -0.3(6)
C9 C10 C11 C12 0.4(6)
C10 C11 C12 C13 -0.3(6)
C11 C12 C13 C8 0.2(6)
C9 C8 C13 C12 0.0(6)
C7 C8 C13 C12 -179.4(3)
C1 N1 C14 C15 142.9(4)
N2 N1 C14 C15 -37.8(5)
C1 N1 C14 C19 -36.7(5)
N2 N1 C14 C19 142.6(3)
C19 C14 C15 C16 1.4(6)
N1 C14 C15 C16 -178.2(4)
C14 C15 C16 C17 -1.3(7)
C15 C16 C17 C18 0.9(7)
C16 C17 C18 C19 -0.6(7)
C15 C14 C19 C18 -1.2(6)
N1 C14 C19 C18 178.4(4)
C17 C18 C19 C14 0.8(7)
